data_1501755
loop_
_publ_author_name
'Galievsky, Victor A.'
'Druzhinin, Sergey I.'
'Demeter, Attila'
'Kovalenko, Sergey A.'
'Senyushkina, Tamara'
'Mayer, Peter'
'Zachariasse, Klaas A.'

_publ_section_title
;
 Presence and absence of excited state intramolecular charge transfer with
 the six isomers of dicyano-N,N-dimethylaniline and
 dicyano-(N-methyl-N-isopropyl)aniline.
;
_journal_issue 40
_journal_name_full 'The journal of physical chemistry. A'
_journal_page_first 10823
_journal_page_last 10845
_journal_paper_doi 10.1021/jp2045614
_journal_volume 115
_journal_year 2011
_chemical_formula_sum 'C10 H9 N3'
_chemical_formula_weight 171.20
_chemical_name_systematic
; 
 ? 
;
_space_group_IT_number 2
_symmetry_space_group_name_Hall '-P 1'
_symmetry_space_group_name_H-M 'P -1'
_atom_sites_solution_hydrogens geom
_atom_sites_solution_primary direct
_atom_sites_solution_secondary difmap
_audit_creation_method SHELXL-97
_cell_angle_alpha 85.250(7)
_cell_angle_beta 62.613(5)
_cell_angle_gamma 74.373(7)
_cell_formula_units_Z 2
_cell_length_a 8.0083(10)
_cell_length_b 8.1614(8)
_cell_length_c 8.1965(11)
_cell_measurement_temperature 200(2)
_cell_volume 457.56(10)
_computing_structure_refinement 'SHELXL-97 (Sheldrick, 1997)'
_computing_structure_solution 'SHELXS-97 (Sheldrick, 1990)'
_diffrn_ambient_temperature 200(2)
_diffrn_measured_fraction_theta_full 0.986
_diffrn_measured_fraction_theta_max 0.986
_diffrn_radiation_monochromator graphite
_diffrn_radiation_source 'fine-focus sealed tube'
_diffrn_radiation_type MoK\a
_diffrn_radiation_wavelength 0.71073
_diffrn_reflns_av_R_equivalents 0.0262
_diffrn_reflns_av_sigmaI/netI 0.0403
_diffrn_reflns_limit_h_max 9
_diffrn_reflns_limit_h_min -9
_diffrn_reflns_limit_k_max 9
_diffrn_reflns_limit_k_min -9
_diffrn_reflns_limit_l_max 9
_diffrn_reflns_limit_l_min -9
_diffrn_reflns_number 2951
_diffrn_reflns_theta_full 25.33
_diffrn_reflns_theta_max 25.33
_diffrn_reflns_theta_min 3.53
_exptl_absorpt_coefficient_mu 0.078
_exptl_crystal_density_diffrn 1.243
_exptl_crystal_density_method 'not measured'
_exptl_crystal_F_000 180
_refine_diff_density_max 0.188
_refine_diff_density_min -0.152
_refine_diff_density_rms 0.036
_refine_ls_extinction_method none
_refine_ls_goodness_of_fit_ref 1.047
_refine_ls_hydrogen_treatment mixed
_refine_ls_matrix_type full
_refine_ls_number_parameters 120
_refine_ls_number_reflns 1645
_refine_ls_number_restraints 0
_refine_ls_restrained_S_all 1.047
_refine_ls_R_factor_all 0.0642
_refine_ls_R_factor_gt 0.0470
_refine_ls_shift/su_max 0.000
_refine_ls_shift/su_mean 0.000
_refine_ls_structure_factor_coef Fsqd
_refine_ls_weighting_details 'calc w=1/[\s^2^(Fo^2^)+(0.0642P)^2^+0.0454P] where P=(Fo^2^+2Fc^2^)/3'
_refine_ls_weighting_scheme calc
_refine_ls_wR_factor_gt 0.1137
_refine_ls_wR_factor_ref 0.1264
_reflns_number_gt 1252
_reflns_number_total 1645
_reflns_threshold_expression >2sigma(I)
_cod_data_source_file jp2045614_si_008.cif
_cod_data_source_block nn096
_cod_database_code 1501755

loop_
_symmetry_equiv_pos_as_xyz
'x, y, z'
'-x, -y, -z'

loop_
_atom_site_label
_atom_site_type_symbol
_atom_site_fract_x
_atom_site_fract_y
_atom_site_fract_z
_atom_site_U_iso_or_equiv
_atom_site_adp_type
_atom_site_occupancy
_atom_site_symmetry_multiplicity
_atom_site_calc_flag
_atom_site_refinement_flags
N1 N 1.16613(17) -0.21740(15) 0.11540(17) 0.0451(4) Uani 1 1 d .
N2 N 0.6281(2) -0.1302(2) 0.2210(2) 0.0683(5) Uani 1 1 d .
N3 N 0.6868(2) 0.55112(19) 0.5754(2) 0.0666(5) Uani 1 1 d .
C1 C 1.0626(2) -0.06566(18) 0.20963(19) 0.0375(4) Uani 1 1 d .
C2 C 0.8576(2) 0.00257(18) 0.27462(19) 0.0403(4) Uani 1 1 d .
C3 C 0.7622(2) 0.16097(19) 0.3689(2) 0.0434(4) Uani 1 1 d .
H3 H 0.6257 0.2037 0.4108 0.052 Uiso 1 1 calc R
C4 C 0.8616(2) 0.25676(19) 0.4023(2) 0.0438(4) Uani 1 1 d .
C5 C 1.0631(2) 0.19157(19) 0.3406(2) 0.0447(4) Uani 1 1 d .
H5 H 1.1336 0.2558 0.3634 0.054 Uiso 1 1 calc R
C6 C 1.1582(2) 0.03697(18) 0.2482(2) 0.0426(4) Uani 1 1 d .
H6 H 1.2945 -0.0036 0.2079 0.051 Uiso 1 1 calc R
C7 C 1.3790(2) -0.2625(2) 0.0254(2) 0.0536(5) Uani 1 1 d .
H7A H 1.4244 -0.1618 -0.0298 0.080 Uiso 1 1 calc R
H7B H 1.4295 -0.3519 -0.0707 0.080 Uiso 1 1 calc R
H7C H 1.4259 -0.3041 0.1165 0.080 Uiso 1 1 calc R
C8 C 1.0800(3) -0.3509(2) 0.1088(3) 0.0666(5) Uani 1 1 d .
H8A H 0.9649 -0.3500 0.2265 0.100 Uiso 1 1 calc R
H8B H 1.1754 -0.4618 0.0858 0.100 Uiso 1 1 calc R
H8C H 1.0419 -0.3310 0.0097 0.100 Uiso 1 1 calc R
C9 C 0.7360(2) -0.0778(2) 0.2428(2) 0.0490(4) Uani 1 1 d .
C10 C 0.7624(2) 0.4201(2) 0.4992(2) 0.0517(4) Uani 1 1 d .

loop_
_atom_site_aniso_label
_atom_site_aniso_U_11
_atom_site_aniso_U_22
_atom_site_aniso_U_33
_atom_site_aniso_U_23
_atom_site_aniso_U_13
_atom_site_aniso_U_12
N1 0.0375(7) 0.0429(7) 0.0546(8) -0.0012(6) -0.0217(6) -0.0078(6)
N2 0.0532(9) 0.0840(11) 0.0832(11) 0.0046(8) -0.0397(8) -0.0262(8)
N3 0.0604(10) 0.0581(9) 0.0712(10) -0.0137(8) -0.0254(8) -0.0036(7)
C1 0.0332(8) 0.0427(8) 0.0372(8) 0.0052(6) -0.0175(6) -0.0090(6)
C2 0.0345(8) 0.0494(9) 0.0407(8) 0.0077(6) -0.0202(7) -0.0123(6)
C3 0.0311(8) 0.0519(9) 0.0424(9) 0.0048(7) -0.0160(7) -0.0055(7)
C4 0.0417(9) 0.0449(8) 0.0409(8) 0.0013(6) -0.0184(7) -0.0061(7)
C5 0.0434(9) 0.0469(9) 0.0483(9) 0.0019(7) -0.0233(7) -0.0138(7)
C6 0.0323(8) 0.0494(9) 0.0475(9) 0.0036(7) -0.0197(7) -0.0101(6)
C7 0.0396(9) 0.0499(9) 0.0623(10) -0.0041(8) -0.0186(8) -0.0040(7)
C8 0.0576(11) 0.0526(10) 0.0928(14) -0.0079(9) -0.0339(10) -0.0166(8)
C9 0.0381(9) 0.0591(10) 0.0527(10) 0.0070(7) -0.0232(8) -0.0137(7)
C10 0.0469(9) 0.0550(10) 0.0487(10) 0.0001(8) -0.0208(8) -0.0076(8)

loop_
_atom_type_symbol
_atom_type_description
_atom_type_scat_dispersion_real
_atom_type_scat_dispersion_imag
_atom_type_scat_source
C C 0.0033 0.0016 'International Tables Vol C Tables 4.2.6.8 and 6.1.1.4'
H H 0.0000 0.0000 'International Tables Vol C Tables 4.2.6.8 and 6.1.1.4'
N N 0.0061 0.0033 'International Tables Vol C Tables 4.2.6.8 and 6.1.1.4'

loop_
_geom_angle_atom_site_label_1
_geom_angle_atom_site_label_2
_geom_angle_atom_site_label_3
_geom_angle
C1 N1 C8 124.16(13)
C1 N1 C7 120.37(12)
C8 N1 C7 115.25(12)
N1 C1 C6 119.82(13)
N1 C1 C2 124.46(13)
C6 C1 C2 115.72(13)
C3 C2 C1 120.91(13)
C3 C2 C9 114.66(13)
C1 C2 C9 124.36(14)
C4 C3 C2 121.28(13)
C4 C3 H3 119.4
C2 C3 H3 119.4
C3 C4 C5 118.73(14)
C3 C4 C10 121.02(14)
C5 C4 C10 120.25(14)
C6 C5 C4 120.55(14)
C6 C5 H5 119.7
C4 C5 H5 119.7
C5 C6 C1 122.80(13)
C5 C6 H6 118.6
C1 C6 H6 118.6
N1 C7 H7A 109.5
N1 C7 H7B 109.5
H7A C7 H7B 109.5
N1 C7 H7C 109.5
H7A C7 H7C 109.5
H7B C7 H7C 109.5
N1 C8 H8A 109.5
N1 C8 H8B 109.5
H8A C8 H8B 109.5
N1 C8 H8C 109.5
H8A C8 H8C 109.5
H8B C8 H8C 109.5
N2 C9 C2 174.65(17)
N3 C10 C4 178.67(18)

loop_
_geom_bond_atom_site_label_1
_geom_bond_atom_site_label_2
_geom_bond_distance
N1 C1 1.3542(18)
N1 C8 1.454(2)
N1 C7 1.4616(19)
N2 C9 1.147(2)
N3 C10 1.146(2)
C1 C6 1.414(2)
C1 C2 1.4281(19)
C2 C3 1.394(2)
C2 C9 1.433(2)
C3 C4 1.376(2)
C3 H3 0.9500
C4 C5 1.404(2)
C4 C10 1.437(2)
C5 C6 1.362(2)
C5 H5 0.9500
C6 H6 0.9500
C7 H7A 0.9800
C7 H7B 0.9800
C7 H7C 0.9800
C8 H8A 0.9800
C8 H8B 0.9800
C8 H8C 0.9800

loop_
_geom_torsion_atom_site_label_1
_geom_torsion_atom_site_label_2
_geom_torsion_atom_site_label_3
_geom_torsion_atom_site_label_4
_geom_torsion
C8 N1 C1 C6 163.49(15)
C7 N1 C1 C6 -10.8(2)
C8 N1 C1 C2 -17.0(2)
C7 N1 C1 C2 168.67(13)
N1 C1 C2 C3 -179.23(12)
C6 C1 C2 C3 0.3(2)
N1 C1 C2 C9 -2.4(2)
C6 C1 C2 C9 177.14(13)
C1 C2 C3 C4 0.0(2)
C9 C2 C3 C4 -177.12(13)
C2 C3 C4 C5 -0.4(2)
C2 C3 C4 C10 179.86(13)
C3 C4 C5 C6 0.5(2)
C10 C4 C5 C6 -179.80(14)
C4 C5 C6 C1 -0.1(2)
N1 C1 C6 C5 179.31(12)
C2 C1 C6 C5 -0.2(2)
C3 C2 C9 N2 14.0(19)
C1 C2 C9 N2 -163.1(18)
C3 C4 C10 N3 -166(7)
C5 C4 C10 N3 14(8)

loop_
_cod_related_entry_id
_cod_related_entry_database
_cod_related_entry_code
1 ChemSpider 13923492
